data_7101476
loop_
_publ_author_name
'Juan Carlos Ortiz'
'Lidia Ozores'
'Fernando Cagide-Fag\'in'
'Ricardo Alonso'

_publ_section_title
;Annulation of \b-aryl-\a-nitro-\a,\b-enals and
2,2-dimethyl-1,3-dioxan-5-one: a one-step assembly of
nitrocyclitols. Application to a short practical synthesis of
(+-)-7-deoxy-2-epi-pancratistatin tetraacetate
;
_journal_issue 40
_journal_name_full 'Chemical Communications'
_journal_paper_doi 10.1039/b606277f
_journal_year 2006
_chemical_absolute_configuration unk
_chemical_compound_source 'synthesis as described'
_chemical_formula_moiety 'C13 H15 N1 O7'
_chemical_formula_sum 'C13 H15 N O7'
_chemical_formula_weight 297.26
_chemical_name_systematic
;
?
;
_space_group_IT_number 33
_space_group_name_Hall 'P 2c -2n'
_space_group_name_H-M_alt 'P n a 21'
_symmetry_cell_setting orthorhombic
_symmetry_Int_Tables_number 33
_symmetry_space_group_name_Hall 'P 2c -2n'
_symmetry_space_group_name_H-M 'P n a 21'
_atom_sites_solution_hydrogens geom
_atom_sites_solution_primary direct
_atom_sites_solution_secondary difmap
_audit_conform_dict_location ftp://ftp.iucr.org/pub/cif_core.dic
_audit_conform_dict_name cif_core.dic
_audit_conform_dict_version 2.3
_audit_creation_date 2006-07-13T20:46:23-00:00
_audit_creation_method 'WinGX routine CIF_UPDATE'
_cell_angle_alpha 90
_cell_angle_beta 90
_cell_angle_gamma 90
_cell_formula_units_Z 4
_cell_length_a 18.300(4)
_cell_length_b 6.1987(18)
_cell_length_c 12.443(4)
_cell_measurement_reflns_used 15
_cell_measurement_temperature 293(2)
_cell_measurement_theta_max 22.91
_cell_measurement_theta_min 18.65
_cell_measurement_wavelength 1.5418
_cell_volume 1411.5(7)
_computing_cell_refinement 'CAD4 Express (Enraf Nonius, 1994)'
_computing_data_collection 'CAD4 Express (Enraf Nonius, 1994)'
_computing_data_reduction 'XCAD4 (Harms & Wocadlo, 1995)'
_computing_molecular_graphics 'Ortep-3 for Windows (Farrugia, 1997)'
_computing_publication_material 'WinGX publication routines (Farrugia, 1999)'
_computing_structure_refinement 'SHELXL-97 (Sheldrick, 1997)'
_computing_structure_solution 'SIR-97 (Altomare et al., 1999)'
_diffrn_ambient_temperature 293(2)
_diffrn_detector 'scintillation LiI'
_diffrn_detector_dtime 1.195
_diffrn_measured_fraction_theta_full 1
_diffrn_measured_fraction_theta_max 1
_diffrn_measurement_device '\k-geometry diffractometer'
_diffrn_measurement_device_type 'Enraf Nonius TurboCAD4'
_diffrn_measurement_method 'non-profiled omega/2theta scans'
_diffrn_orient_matrix_type
;
x-axis points to radiation source
the matrix is specified in reciprocal space
;
_diffrn_orient_matrix_UB_11 0.019302
_diffrn_orient_matrix_UB_12 -0.030565
_diffrn_orient_matrix_UB_13 0.050121
_diffrn_orient_matrix_UB_21 -0.15809
_diffrn_orient_matrix_UB_22 0.007863
_diffrn_orient_matrix_UB_23 0.009196
_diffrn_orient_matrix_UB_31 -0.024867
_diffrn_orient_matrix_UB_32 -0.073967
_diffrn_orient_matrix_UB_33 -0.019771
_diffrn_radiation_monochromator graphite
_diffrn_radiation_probe x-ray
_diffrn_radiation_type CuK\a
_diffrn_radiation_wavelength 1.5418
_diffrn_reflns_av_R_equivalents 0.0907
_diffrn_reflns_av_unetI/netI 0.0757
_diffrn_reflns_limit_h_max 0
_diffrn_reflns_limit_h_min -22
_diffrn_reflns_limit_k_max 7
_diffrn_reflns_limit_k_min -7
_diffrn_reflns_limit_l_max 0
_diffrn_reflns_limit_l_min -15
_diffrn_reflns_number 2817
_diffrn_reflns_theta_full 72.77
_diffrn_reflns_theta_max 72.77
_diffrn_reflns_theta_min 4.83
_diffrn_source 'Enraf Nonius FR590'
_diffrn_standards_decay_% 2
_diffrn_standards_interval_count 146
_diffrn_standards_interval_time 120
_diffrn_standards_number 3
_exptl_absorpt_coefficient_mu 0.986
_exptl_absorpt_correction_T_max 0.9253
_exptl_absorpt_correction_T_min 0.5059
_exptl_absorpt_correction_type psi-scan
_exptl_absorpt_process_details
;
North A.C.T., Phillips D.C. & Mathews F.S. (1968) Acta. Cryst. A24, 351
Number of psi-scan sets used was 7
Theta correction was applied.
Weighted transmission curves were used.
No Fourier smoothing was applied.
;
_exptl_crystal_colour Colourless
_exptl_crystal_density_diffrn 1.399
_exptl_crystal_density_method 'not measured'
_exptl_crystal_description prism
_exptl_crystal_F_000 624
_exptl_crystal_size_max 0.8
_exptl_crystal_size_mid 0.12
_exptl_crystal_size_min 0.08
_refine_diff_density_max 0.249
_refine_diff_density_min -0.206
_refine_diff_density_rms 0.052
_refine_ls_extinction_method none
_refine_ls_goodness_of_fit_ref 1.061
_refine_ls_hydrogen_treatment mixed
_refine_ls_matrix_type full
_refine_ls_number_parameters 196
_refine_ls_number_reflns 1480
_refine_ls_number_restraints 1
_refine_ls_restrained_S_all 1.06
_refine_ls_R_factor_all 0.1021
_refine_ls_R_factor_gt 0.0469
_refine_ls_shift/su_max 0
_refine_ls_shift/su_mean 0
_refine_ls_structure_factor_coef Fsqd
_refine_ls_weighting_details 'calc w=1/[\s^2^(Fo^2^)+(0.0680P)^2^+0.0000P] where P=(Fo^2^+2Fc^2^)/3'
_refine_ls_weighting_scheme calc
_refine_ls_wR_factor_gt 0.1126
_refine_ls_wR_factor_ref 0.1382
_reflns_number_gt 898
_reflns_number_total 1480
_reflns_threshold_expression >2sigma(I)
_cod_data_source_file b606277f.txt
_cod_database_code 7101476

loop_
_symmetry_equiv_pos_as_xyz
'x, y, z'
'-x, -y, z+1/2'
'-x+1/2, y+1/2, z+1/2'
'x+1/2, -y+1/2, z'

loop_
_atom_site_label
_atom_site_type_symbol
_atom_site_fract_x
_atom_site_fract_y
_atom_site_fract_z
_atom_site_U_iso_or_equiv
_atom_site_adp_type
_atom_site_occupancy
_atom_site_symmetry_multiplicity
_atom_site_calc_flag
_atom_site_refinement_flags
O1 O 0.47031(17) 0.8925(5) 0.6048(3) 0.0482(8) Uani 1 1 d .
C2 C 0.4044(3) 0.8452(8) 0.6618(4) 0.0467(11) Uani 1 1 d .
O3 O 0.42139(18) 0.7918(5) 0.7705(3) 0.0485(8) Uani 1 1 d .
C4 C 0.4629(3) 0.9482(7) 0.8288(4) 0.0421(11) Uani 1 1 d .
H4 H 0.4353 1.0022 0.8907 0.051 Uiso 1 1 calc R
C5 C 0.4863(3) 1.1313(7) 0.7565(4) 0.0430(11) Uani 1 1 d .
C6 C 0.5156(3) 1.0526(8) 0.6524(4) 0.0462(12) Uani 1 1 d .
H6 H 0.5227 1.1734 0.6027 0.055 Uiso 1 1 calc R
C7 C 0.5343(3) 0.8408(8) 0.8646(4) 0.0427(11) Uani 1 1 d .
H7 H 0.5636 0.9488 0.9027 0.051 Uiso 1 1 calc R
C8 C 0.5769(3) 0.7692(8) 0.7656(4) 0.0419(10) Uani 1 1 d .
H8 H 0.55 0.6518 0.7307 0.05 Uiso 1 1 calc R
C9 C 0.5908(3) 0.9484(8) 0.6818(4) 0.0447(11) Uani 1 1 d .
H9 H 0.6214 1.0594 0.7152 0.054 Uiso 1 1 calc R
N10 N 0.6501(3) 0.6833(9) 0.8024(4) 0.0635(13) Uani 1 1 d .
O11 O 0.6620(3) 0.4915(8) 0.7899(5) 0.0963(17) Uani 1 1 d .
O12 O 0.6920(3) 0.8071(9) 0.8441(5) 0.1042(19) Uani 1 1 d .
C13 C 0.6302(3) 0.8622(9) 0.5861(4) 0.0514(13) Uani 1 1 d .
C14 C 0.6818(3) 0.9552(13) 0.5294(6) 0.0725(19) Uani 1 1 d .
H14 H 0.7016 1.0919 0.5396 0.087 Uiso 1 1 calc R
C15 C 0.7013(4) 0.801(2) 0.4479(6) 0.108(4) Uani 1 1 d .
H15 H 0.7376 0.8197 0.3966 0.129 Uiso 1 1 calc R
C16 C 0.6607(5) 0.6346(18) 0.4572(6) 0.099(3) Uani 1 1 d .
H16 H 0.6623 0.5131 0.4134 0.119 Uiso 1 1 calc R
O17 O 0.6134(3) 0.6655(9) 0.5445(4) 0.0907(16) Uani 1 1 d .
O18 O 0.5218(2) 0.6680(6) 0.9347(3) 0.0549(10) Uani 1 1 d .
O19 O 0.4926(2) 1.3164(5) 0.7882(4) 0.0629(10) Uani 1 1 d .
C20 C 0.3762(3) 0.6381(10) 0.6123(6) 0.0667(16) Uani 1 1 d .
H20A H 0.3308 0.5989 0.6458 0.1 Uiso 1 1 calc R
H20B H 0.4113 0.5251 0.6231 0.1 Uiso 1 1 calc R
H20C H 0.3686 0.659 0.5367 0.1 Uiso 1 1 calc R
C21 C 0.3492(3) 1.0269(10) 0.6534(5) 0.0607(14) Uani 1 1 d .
H21A H 0.3694 1.1559 0.6839 0.091 Uiso 1 1 calc R
H21B H 0.3056 0.9881 0.6917 0.091 Uiso 1 1 calc R
H21C H 0.3375 1.0517 0.5792 0.091 Uiso 1 1 calc R
H18 H 0.507(4) 0.565(11) 0.883(6) 0.08(2) Uiso 1 1 d .

loop_
_atom_site_aniso_label
_atom_site_aniso_U_11
_atom_site_aniso_U_22
_atom_site_aniso_U_33
_atom_site_aniso_U_23
_atom_site_aniso_U_13
_atom_site_aniso_U_12
O1 0.0456(17) 0.0490(18) 0.0500(19) -0.0077(18) -0.0007(17) 0.0007(15)
C2 0.043(3) 0.044(2) 0.053(3) -0.003(2) 0.004(2) 0.001(2)
O3 0.0563(19) 0.0357(16) 0.053(2) 0.0048(16) -0.0052(17) -0.0067(15)
C4 0.057(3) 0.0276(19) 0.042(2) -0.004(2) 0.005(2) 0.000(2)
C5 0.047(3) 0.035(2) 0.047(3) 0.000(2) -0.003(2) 0.0031(19)
C6 0.057(3) 0.036(2) 0.045(3) 0.005(2) 0.000(2) -0.006(2)
C7 0.054(3) 0.040(2) 0.035(2) 0.001(2) -0.006(2) 0.005(2)
C8 0.041(2) 0.039(2) 0.045(2) 0.004(2) -0.001(2) 0.0037(19)
C9 0.043(2) 0.042(2) 0.049(3) 0.003(2) -0.001(2) -0.004(2)
N10 0.048(2) 0.073(3) 0.070(3) 0.003(3) -0.012(2) 0.012(2)
O11 0.080(3) 0.075(3) 0.134(4) -0.001(3) -0.022(3) 0.038(2)
O12 0.068(3) 0.108(4) 0.137(5) -0.010(4) -0.048(3) -0.006(3)
C13 0.045(3) 0.053(3) 0.056(4) 0.008(3) 0.001(2) 0.003(2)
C14 0.054(3) 0.093(5) 0.070(4) 0.026(4) -0.007(3) -0.022(4)
C15 0.040(3) 0.229(12) 0.054(4) 0.026(6) 0.007(3) 0.006(5)
C16 0.097(6) 0.135(8) 0.066(5) -0.023(5) 0.011(4) 0.049(6)
O17 0.111(4) 0.083(3) 0.078(3) -0.013(3) 0.023(3) -0.007(3)
O18 0.089(3) 0.0413(19) 0.0344(17) 0.0047(16) -0.0024(19) 0.006(2)
O19 0.081(3) 0.0310(18) 0.077(3) -0.005(2) -0.004(2) 0.0013(17)
C20 0.058(3) 0.055(3) 0.087(4) -0.017(3) -0.018(3) -0.002(3)
C21 0.050(3) 0.055(3) 0.077(4) 0.003(3) -0.004(3) 0.010(3)

loop_
_atom_type_symbol
_atom_type_description
_atom_type_scat_dispersion_real
_atom_type_scat_dispersion_imag
_atom_type_scat_source
C C 0.0181 0 'International Tables Vol C Tables 4.2.6.8 and 6.1.1.4'
H H 0 0 'International Tables Vol C Tables 4.2.6.8 and 6.1.1.4'
N N 0.0311 0 'International Tables Vol C Tables 4.2.6.8 and 6.1.1.4'
O O 0.0492 0 'International Tables Vol C Tables 4.2.6.8 and 6.1.1.4'

loop_
_geom_angle_atom_site_label_1
_geom_angle_atom_site_label_2
_geom_angle_atom_site_label_3
_geom_angle
C6 O1 C2 115.4(4)
O3 C2 O1 109.5(4)
O3 C2 C20 105.3(4)
O1 C2 C20 105.1(4)
O3 C2 C21 112.5(4)
O1 C2 C21 112.1(4)
C20 C2 C21 112.0(4)
C2 O3 C4 116.1(4)
O3 C4 C5 111.0(4)
O3 C4 C7 107.8(4)
C5 C4 C7 105.0(4)
O3 C4 H4 110.9
C5 C4 H4 110.9
C7 C4 H4 110.9
O19 C5 C6 123.9(4)
O19 C5 C4 122.8(5)
C6 C5 C4 112.0(4)
O1 C6 C5 112.4(4)
O1 C6 C9 108.8(4)
C5 C6 C9 104.5(4)
O1 C6 H6 110.3
C5 C6 H6 110.3
C9 C6 H6 110.3
O18 C7 C8 111.4(4)
O18 C7 C4 112.0(4)
C8 C7 C4 109.1(4)
O18 C7 H7 108.1
C8 C7 H7 108.1
C4 C7 H7 108.1
N10 C8 C7 108.1(4)
N10 C8 C9 108.2(4)
C7 C8 C9 114.9(4)
N10 C8 H8 108.5
C7 C8 H8 108.5
C9 C8 H8 108.5
C13 C9 C8 111.1(4)
C13 C9 C6 112.8(4)
C8 C9 C6 108.1(4)
C13 C9 H9 108.2
C8 C9 H9 108.2
C6 C9 H9 108.2
O12 N10 O11 124.3(5)
O12 N10 C8 118.1(5)
O11 N10 C8 117.6(5)
C14 C13 O17 110.6(6)
C14 C13 C9 128.3(6)
O17 C13 C9 121.0(5)
C13 C14 C15 105.4(7)
C13 C14 H14 127.3
C15 C14 H14 127.3
C16 C15 C14 109.3(6)
C16 C15 H15 125.4
C14 C15 H15 125.4
C15 C16 O17 108.6(8)
C15 C16 H16 125.7
O17 C16 H16 125.7
C13 O17 C16 106.1(7)
C7 O18 H18 98(4)
C2 C20 H20A 109.5
C2 C20 H20B 109.5
H20A C20 H20B 109.5
C2 C20 H20C 109.5
H20A C20 H20C 109.5
H20B C20 H20C 109.5
C2 C21 H21A 109.5
C2 C21 H21B 109.5
H21A C21 H21B 109.5
C2 C21 H21C 109.5
H21A C21 H21C 109.5
H21B C21 H21C 109.5

loop_
_geom_bond_atom_site_label_1
_geom_bond_atom_site_label_2
_geom_bond_distance
O1 C6 1.423(6)
O1 C2 1.429(6)
C2 O3 1.428(6)
C2 C20 1.514(7)
C2 C21 1.518(7)
O3 C4 1.429(6)
C4 C5 1.510(7)
C4 C7 1.533(6)
C4 H4 0.98
C5 O19 1.219(5)
C5 C6 1.484(7)
C6 C9 1.563(7)
C6 H6 0.98
C7 O18 1.401(6)
C7 C8 1.525(7)
C7 H7 0.98
C8 N10 1.512(7)
C8 C9 1.545(7)
C8 H8 0.98
C9 C13 1.491(7)
C9 H9 0.98
N10 O12 1.202(7)
N10 O11 1.219(7)
C13 C14 1.312(8)
C13 O17 1.360(7)
C14 C15 1.437(13)
C14 H14 0.93
C15 C16 1.276(14)
C15 H15 0.93
C16 O17 1.403(10)
C16 H16 0.93
O18 H18 0.95(7)
C20 H20A 0.96
C20 H20B 0.96
C20 H20C 0.96
C21 H21A 0.96
C21 H21B 0.96
C21 H21C 0.96

loop_
_geom_torsion_atom_site_label_1
_geom_torsion_atom_site_label_2
_geom_torsion_atom_site_label_3
_geom_torsion_atom_site_label_4
_geom_torsion
C6 O1 C2 O3 -53.8(5)
C6 O1 C2 C20 -166.4(4)
C6 O1 C2 C21 71.8(5)
O1 C2 O3 C4 55.2(5)
C20 C2 O3 C4 167.7(4)
C21 C2 O3 C4 -70.1(5)
C2 O3 C4 C5 -5.6(5)
C2 O3 C4 C7 -120.0(4)
O3 C4 C5 O19 147.1(5)
C7 C4 C5 O19 -96.6(5)
O3 C4 C5 C6 -45.4(5)
C7 C4 C5 C6 70.8(5)
C2 O1 C6 C5 2.9(5)
C2 O1 C6 C9 118.2(4)
O19 C5 C6 O1 -145.8(5)
C4 C5 C6 O1 46.9(5)
O19 C5 C6 C9 96.4(5)
C4 C5 C6 C9 -70.9(5)
O3 C4 C7 O18 -62.7(5)
C5 C4 C7 O18 178.9(4)
O3 C4 C7 C8 61.0(5)
C5 C4 C7 C8 -57.4(4)
O18 C7 C8 N10 -61.2(5)
C4 C7 C8 N10 174.7(4)
O18 C7 C8 C9 177.9(4)
C4 C7 C8 C9 53.8(5)
N10 C8 C9 C13 61.3(5)
C7 C8 C9 C13 -177.9(4)
N10 C8 C9 C6 -174.4(4)
C7 C8 C9 C6 -53.6(5)
O1 C6 C9 C13 60.8(5)
C5 C6 C9 C13 -178.9(4)
O1 C6 C9 C8 -62.4(5)
C5 C6 C9 C8 57.9(5)
C7 C8 N10 O12 -64.9(7)
C9 C8 N10 O12 60.0(7)
C7 C8 N10 O11 113.4(6)
C9 C8 N10 O11 -121.7(6)
C8 C9 C13 C14 -141.7(6)
C6 C9 C13 C14 96.8(6)
C8 C9 C13 O17 40.2(6)
C6 C9 C13 O17 -81.4(6)
O17 C13 C14 C15 -2.5(7)
C9 C13 C14 C15 179.2(5)
C13 C14 C15 C16 2.1(9)
C14 C15 C16 O17 -0.8(9)
C14 C13 O17 C16 2.1(7)
C9 C13 O17 C16 -179.4(6)
C15 C16 O17 C13 -0.7(9)
